data_7235041
loop_
_publ_author_name
'Yingying Zhang'
'Bairong He'
'Wenwen Luo'
'Huiren Peng'
'Shuming Chen'
'Rongrong Hu'
'Anjun Qin'
'Zujin Zhao'
'Ben Zhong Tang'

_publ_section_title
;
 Aggregation-enhanced emission and through-space conjugation of
 tetraarylethanes and folded tetraarylethenes
;
_journal_name_full 'Journal of Materials Chemistry C'
_journal_page_first 9316
_journal_page_last 9324
_journal_paper_doi 10.1039/C6TC03767D
_journal_volume 4
_journal_year 2016
_chemical_formula_moiety 'C58 H38'
_chemical_formula_sum 'C58 H38'
_chemical_formula_weight 734.88
_space_group_crystal_system triclinic
_space_group_IT_number 2
_space_group_name_Hall '-P 1'
_space_group_name_H-M_alt 'P -1'
_atom_sites_solution_hydrogens geom
_atom_sites_solution_primary direct
_atom_sites_solution_secondary difmap
_cell_angle_alpha 84.073(5)
_cell_angle_beta 82.043(5)
_cell_angle_gamma 86.516(5)
_cell_formula_units_Z 2
_cell_length_a 7.7741(4)
_cell_length_b 11.8714(8)
_cell_length_c 21.2066(13)
_cell_measurement_reflns_used 3398
_cell_measurement_temperature 293(2)
_cell_measurement_theta_max 29.4870
_cell_measurement_theta_min 3.2233
_cell_volume 1925.8(2)
_computing_cell_refinement
;
CrysAlisPro, Agilent Technologies,
Version 1.171.35.11 (release 16-05-2011 CrysAlis171 .NET)
(compiled May 16 2011,17:55:39)
;
_computing_data_collection
;
CrysAlisPro, Agilent Technologies,
Version 1.171.35.11 (release 16-05-2011 CrysAlis171 .NET)
(compiled May 16 2011,17:55:39)
;
_computing_data_reduction
;
CrysAlisPro, Agilent Technologies,
Version 1.171.35.11 (release 16-05-2011 CrysAlis171 .NET)
(compiled May 16 2011,17:55:39)
;
_computing_molecular_graphics 'Olex2 (Dolomanov et al., 2009)'
_computing_publication_material 'Olex2 (Dolomanov et al., 2009)'
_computing_structure_refinement 'ShelXL (Sheldrick, 2008)'
_computing_structure_solution 'ShelXS (Sheldrick, 2008)'
_diffrn_ambient_temperature 293.15
_diffrn_detector_area_resol_mean 10.3592
_diffrn_measured_fraction_theta_full 0.996
_diffrn_measured_fraction_theta_max 0.996
_diffrn_measurement_device_type 'Xcalibur, Atlas, Gemini ultra'
_diffrn_measurement_method '\w scans'
_diffrn_orient_matrix_UB_11 0.0540969000
_diffrn_orient_matrix_UB_12 -0.0438414000
_diffrn_orient_matrix_UB_13 0.0132911000
_diffrn_orient_matrix_UB_21 0.0224647000
_diffrn_orient_matrix_UB_22 0.0370499000
_diffrn_orient_matrix_UB_23 0.0214314000
_diffrn_orient_matrix_UB_31 -0.0712381000
_diffrn_orient_matrix_UB_32 -0.0179355000
_diffrn_orient_matrix_UB_33 0.0226981000
_diffrn_radiation_monochromator graphite
_diffrn_radiation_type MoK\a
_diffrn_radiation_wavelength 0.71073
_diffrn_reflns_av_R_equivalents 0.0309
_diffrn_reflns_av_unetI/netI 0.0448
_diffrn_reflns_limit_h_max 9
_diffrn_reflns_limit_h_min -8
_diffrn_reflns_limit_k_max 13
_diffrn_reflns_limit_k_min -14
_diffrn_reflns_limit_l_max 24
_diffrn_reflns_limit_l_min -25
_diffrn_reflns_number 12240
_diffrn_reflns_theta_full 25.35
_diffrn_reflns_theta_max 25.35
_diffrn_reflns_theta_min 3.23
_diffrn_source 'Enhance (Mo) X-ray Source'
_exptl_absorpt_coefficient_mu 0.072
_exptl_absorpt_correction_T_max 1.00000
_exptl_absorpt_correction_T_min 0.83723
_exptl_absorpt_correction_type multi-scan
_exptl_absorpt_process_details
;
CrysAlisPro, Agilent Technologies,
Version 1.171.35.11 (release 16-05-2011 CrysAlis171 .NET)
(compiled May 16 2011,17:55:39)
Empirical absorption correction using spherical harmonics,
 implemented in SCALE3 ABSPACK scaling algorithm.
;
_exptl_crystal_colour yellow
_exptl_crystal_colour_primary yellow
_exptl_crystal_density_diffrn 1.267
_exptl_crystal_density_method 'not measured'
_exptl_crystal_description block
_exptl_crystal_F_000 772
_exptl_crystal_size_max 0.42
_exptl_crystal_size_mid 0.32
_exptl_crystal_size_min 0.28
_refine_diff_density_max 0.176
_refine_diff_density_min -0.174
_refine_diff_density_rms 0.037
_refine_ls_extinction_method none
_refine_ls_goodness_of_fit_ref 1.040
_refine_ls_hydrogen_treatment constr
_refine_ls_matrix_type full
_refine_ls_number_parameters 523
_refine_ls_number_reflns 7048
_refine_ls_number_restraints 0
_refine_ls_restrained_S_all 1.040
_refine_ls_R_factor_all 0.0738
_refine_ls_R_factor_gt 0.0459
_refine_ls_shift/su_max 0.001
_refine_ls_shift/su_mean 0.000
_refine_ls_structure_factor_coef Fsqd
_refine_ls_weighting_details 'calc w=1/[\s^2^(Fo^2^)+(0.0531P)^2^+0.0926P] where P=(Fo^2^+2Fc^2^)/3'
_refine_ls_weighting_scheme calc
_refine_ls_wR_factor_gt 0.1031
_refine_ls_wR_factor_ref 0.1212
_reflns_number_gt 4972
_reflns_number_total 7048
_reflns_threshold_expression >2sigma(I)
_cod_data_source_file J-Mater-Chem-C-2016-4-9316.cif
_cod_data_source_block 2
_cod_database_code 7235041

loop_
_space_group_symop_id
_space_group_symop_operation_xyz
1 'x, y, z'
2 '-x, -y, -z'

loop_
_atom_site_label
_atom_site_type_symbol
_atom_site_fract_x
_atom_site_fract_y
_atom_site_fract_z
_atom_site_U_iso_or_equiv
_atom_site_adp_type
_atom_site_occupancy
_atom_site_calc_flag
_atom_site_disorder_assembly
_atom_site_disorder_group
_atom_site_refinement_flags_posn
C1 C 1.0493(2) 1.13832(15) 0.00780(8) 0.0388(4) Uani 1 d . . .
C2 C 0.9762(2) 1.19061(16) -0.04475(9) 0.0494(5) Uani 1 d . . .
H2 H 1.0454 1.2014 -0.0841 0.059 Uiso 1 calc . . R
C3 C 0.8041(2) 1.22653(17) -0.03964(9) 0.0544(5) Uani 1 d . . .
H3 H 0.7585 1.2624 -0.0752 0.065 Uiso 1 calc . . R
C4 C 0.6985(2) 1.20959(16) 0.01803(9) 0.0488(5) Uani 1 d . . .
H4 H 0.5822 1.2347 0.0210 0.059 Uiso 1 calc . . R
C5 C 0.76320(19) 1.15554(14) 0.07191(8) 0.0378(4) Uani 1 d . . .
C6 C 0.94098(19) 1.11972(13) 0.06749(7) 0.0332(4) Uani 1 d . . .
C7 C 1.2284(2) 1.10285(16) 0.00427(9) 0.0458(5) Uani 1 d . . .
H7 H 1.3000 1.1137 -0.0346 0.055 Uiso 1 calc . . R
C8 C 1.2958(2) 1.05427(16) 0.05566(9) 0.0442(4) Uani 1 d . . .
H8 H 1.4136 1.0330 0.0518 0.053 Uiso 1 calc . . R
C9 C 1.19117(18) 1.03409(14) 0.11646(8) 0.0355(4) Uani 1 d . . .
C10 C 1.01165(18) 1.06607(13) 0.12212(7) 0.0312(4) Uani 1 d . . .
C11 C 0.90284(17) 1.04306(13) 0.18190(7) 0.0307(4) Uani 1 d . . .
C12 C 0.72216(19) 1.07814(15) 0.18298(8) 0.0379(4) Uani 1 d . . .
H12 H 0.6468 1.0627 0.2205 0.045 Uiso 1 calc . . R
C13 C 0.6582(2) 1.13228(16) 0.13188(8) 0.0411(4) Uani 1 d . . .
H13 H 0.5411 1.1554 0.1358 0.049 Uiso 1 calc . . R
C14 C 0.97673(18) 0.99082(13) 0.23510(7) 0.0318(4) Uani 1 d . . .
C15 C 1.15434(19) 0.96389(15) 0.22782(8) 0.0398(4) Uani 1 d . . .
H15 H 1.2044 0.9311 0.2631 0.048 Uiso 1 calc . . R
C16 C 1.25878(19) 0.98404(15) 0.17030(8) 0.0417(4) Uani 1 d . . .
H16 H 1.3768 0.9637 0.1675 0.050 Uiso 1 calc . . R
C17 C 0.87063(19) 0.96139(14) 0.30061(7) 0.0331(4) Uani 1 d . . .
H17 H 0.7493 0.9850 0.2967 0.040 Uiso 1 calc . . R
C18 C 0.87707(19) 0.83105(14) 0.31826(7) 0.0333(4) Uani 1 d . . .
H18 H 0.9992 0.8069 0.3201 0.040 Uiso 1 calc . . R
C19 C 0.81586(18) 0.77042(14) 0.26556(7) 0.0328(4) Uani 1 d . . .
C20 C 0.64666(19) 0.79269(15) 0.25199(9) 0.0422(4) Uani 1 d . . .
H20 H 0.5745 0.8429 0.2757 0.051 Uiso 1 calc . . R
C21 C 0.5819(2) 0.74338(15) 0.20489(9) 0.0439(4) Uani 1 d . . .
H21 H 0.4691 0.7629 0.1964 0.053 Uiso 1 calc . . R
C22 C 0.68263(19) 0.66475(14) 0.16968(8) 0.0363(4) Uani 1 d . . .
C23 C 0.85358(18) 0.63673(14) 0.18346(7) 0.0314(4) Uani 1 d . . .
C24 C 0.92311(17) 0.69190(13) 0.23046(7) 0.0300(4) Uani 1 d . . .
C25 C 1.10069(18) 0.66204(14) 0.23932(7) 0.0355(4) Uani 1 d . . .
H25 H 1.1509 0.6985 0.2685 0.043 Uiso 1 calc . . R
C26 C 1.19667(19) 0.58355(15) 0.20712(8) 0.0380(4) Uani 1 d . . .
H26 H 1.3105 0.5667 0.2151 0.046 Uiso 1 calc . . R
C27 C 1.12956(19) 0.52500(14) 0.16087(7) 0.0355(4) Uani 1 d . . .
C28 C 0.95679(19) 0.55409(14) 0.14882(7) 0.0332(4) Uani 1 d . . .
C29 C 0.8880(2) 0.49969(15) 0.10183(8) 0.0394(4) Uani 1 d . . .
C30 C 0.7166(2) 0.53303(17) 0.08828(9) 0.0480(5) Uani 1 d . . .
H30 H 0.6712 0.4997 0.0568 0.058 Uiso 1 calc . . R
C31 C 0.6196(2) 0.61183(17) 0.12025(8) 0.0457(5) Uani 1 d . . .
H31 H 0.5087 0.6325 0.1100 0.055 Uiso 1 calc . . R
C32 C 0.9903(2) 0.41708(16) 0.07025(9) 0.0502(5) Uani 1 d . . .
H32 H 0.9448 0.3801 0.0401 0.060 Uiso 1 calc . . R
C33 C 1.1569(2) 0.38918(17) 0.08268(9) 0.0533(5) Uani 1 d . . .
H33 H 1.2228 0.3336 0.0611 0.064 Uiso 1 calc . . R
C34 C 1.2268(2) 0.44278(16) 0.12681(9) 0.0470(5) Uani 1 d . . .
H34 H 1.3407 0.4241 0.1342 0.056 Uiso 1 calc . . R
C35 C 0.77569(19) 0.79224(14) 0.38335(8) 0.0349(4) Uani 1 d . . .
C36 C 0.6242(2) 0.85019(16) 0.40759(9) 0.0471(5) Uani 1 d . . .
H36 H 0.5871 0.9161 0.3846 0.057 Uiso 1 calc . . R
C37 C 0.5269(2) 0.81305(18) 0.46471(9) 0.0548(5) Uani 1 d . . .
H37 H 0.4277 0.8547 0.4802 0.066 Uiso 1 calc . . R
C38 C 0.5767(2) 0.71535(19) 0.49831(9) 0.0551(5) Uani 1 d . . .
H38 H 0.5105 0.6892 0.5364 0.066 Uiso 1 calc . . R
C39 C 0.7253(2) 0.65576(17) 0.47557(8) 0.0503(5) Uani 1 d . . .
H39 H 0.7580 0.5885 0.4984 0.060 Uiso 1 calc . . R
C40 C 0.8284(2) 0.69351(14) 0.41915(8) 0.0375(4) Uani 1 d . . .
C41 C 0.9918(2) 0.62530(15) 0.40063(8) 0.0396(4) Uani 1 d . . .
C42 C 1.1533(2) 0.66325(17) 0.40767(9) 0.0503(5) Uani 1 d . . .
H42 H 1.1596 0.7324 0.4241 0.060 Uiso 1 calc . . R
C43 C 1.3037(2) 0.60022(19) 0.39078(10) 0.0580(5) Uani 1 d . . .
H43 H 1.4107 0.6276 0.3949 0.070 Uiso 1 calc . . R
C44 C 1.2964(3) 0.49696(18) 0.36779(9) 0.0579(5) Uani 1 d . . .
H44 H 1.3983 0.4544 0.3562 0.069 Uiso 1 calc . . R
C45 C 1.1386(3) 0.45690(17) 0.36203(9) 0.0582(5) Uani 1 d . . .
H45 H 1.1333 0.3864 0.3470 0.070 Uiso 1 calc . . R
C46 C 0.9869(2) 0.52032(16) 0.37832(9) 0.0510(5) Uani 1 d . . .
H46 H 0.8804 0.4921 0.3742 0.061 Uiso 1 calc . . R
C47 C 0.9274(2) 1.02865(14) 0.35146(7) 0.0364(4) Uani 1 d . . .
C48 C 1.0611(2) 0.98686(17) 0.38600(8) 0.0478(5) Uani 1 d . . .
H48 H 1.1138 0.9161 0.3787 0.057 Uiso 1 calc . . R
C49 C 1.1179(3) 1.0471(2) 0.43075(9) 0.0574(5) Uani 1 d . . .
H49 H 1.2076 1.0169 0.4530 0.069 Uiso 1 calc . . R
C50 C 1.0426(3) 1.1511(2) 0.44237(10) 0.0630(6) Uani 1 d . . .
H50 H 1.0804 1.1919 0.4726 0.076 Uiso 1 calc . . R
C51 C 0.9104(3) 1.19481(18) 0.40893(9) 0.0578(5) Uani 1 d . . .
H51 H 0.8591 1.2656 0.4171 0.069 Uiso 1 calc . . R
C52 C 0.8508(2) 1.13588(15) 0.36292(8) 0.0431(4) Uani 1 d . . .
C53 C 0.7105(2) 1.19097(15) 0.32771(8) 0.0452(4) Uani 1 d . . .
C54 C 0.5397(2) 1.15938(16) 0.34195(9) 0.0524(5) Uani 1 d . . .
H54 H 0.5113 1.1031 0.3750 0.063 Uiso 1 calc . . R
C55 C 0.4114(3) 1.20922(19) 0.30841(10) 0.0642(6) Uani 1 d . . .
H55 H 0.2984 1.1850 0.3180 0.077 Uiso 1 calc . . R
C56 C 0.4499(3) 1.2943(2) 0.26098(11) 0.0732(7) Uani 1 d . . .
H56 H 0.3633 1.3279 0.2381 0.088 Uiso 1 calc . . R
C57 C 0.6163(3) 1.3301(2) 0.24718(11) 0.0750(7) Uani 1 d . . .
H57 H 0.6419 1.3892 0.2155 0.090 Uiso 1 calc . . R
C58 C 0.7464(3) 1.27900(18) 0.27992(10) 0.0626(6) Uani 1 d . . .
H58 H 0.8591 1.3036 0.2699 0.075 Uiso 1 calc . . R

loop_
_atom_site_aniso_label
_atom_site_aniso_U_11
_atom_site_aniso_U_22
_atom_site_aniso_U_33
_atom_site_aniso_U_23
_atom_site_aniso_U_13
_atom_site_aniso_U_12
C1 0.0498(10) 0.0331(10) 0.0334(10) -0.0041(8) -0.0020(7) -0.0076(8)
C2 0.0677(12) 0.0457(12) 0.0340(10) 0.0015(9) -0.0041(8) -0.0126(9)
C3 0.0680(13) 0.0528(13) 0.0436(11) 0.0119(10) -0.0194(9) -0.0131(10)
C4 0.0479(10) 0.0476(12) 0.0526(12) 0.0040(10) -0.0170(8) -0.0062(9)
C5 0.0421(9) 0.0349(10) 0.0383(10) -0.0027(8) -0.0108(7) -0.0059(7)
C6 0.0407(9) 0.0269(9) 0.0332(9) -0.0054(7) -0.0057(7) -0.0065(7)
C7 0.0524(10) 0.0436(12) 0.0376(10) -0.0043(9) 0.0099(8) -0.0076(9)
C8 0.0403(9) 0.0431(11) 0.0459(11) -0.0056(9) 0.0070(8) -0.0014(8)
C9 0.0345(8) 0.0317(10) 0.0392(10) -0.0057(8) 0.0001(7) -0.0010(7)
C10 0.0347(8) 0.0256(9) 0.0334(9) -0.0055(7) -0.0024(6) -0.0026(7)
C11 0.0325(8) 0.0279(9) 0.0327(9) -0.0077(7) -0.0030(6) -0.0030(6)
C12 0.0347(8) 0.0443(11) 0.0337(9) -0.0056(8) 0.0003(7) -0.0016(7)
C13 0.0318(8) 0.0466(11) 0.0456(11) -0.0060(9) -0.0084(7) 0.0018(7)
C14 0.0352(8) 0.0279(9) 0.0322(9) -0.0045(7) -0.0026(6) -0.0020(7)
C15 0.0380(9) 0.0404(11) 0.0399(10) 0.0029(8) -0.0070(7) 0.0000(7)
C16 0.0302(8) 0.0420(11) 0.0502(11) 0.0010(9) -0.0013(7) 0.0032(7)
C17 0.0370(8) 0.0291(9) 0.0326(9) -0.0021(7) -0.0032(6) -0.0012(7)
C18 0.0346(8) 0.0306(10) 0.0339(9) -0.0040(7) -0.0015(6) -0.0009(7)
C19 0.0340(8) 0.0281(9) 0.0353(9) -0.0016(7) -0.0015(6) -0.0031(7)
C20 0.0365(9) 0.0369(11) 0.0537(11) -0.0120(9) -0.0034(7) 0.0020(7)
C21 0.0313(8) 0.0407(11) 0.0611(12) -0.0066(9) -0.0117(8) 0.0023(8)
C22 0.0348(8) 0.0337(10) 0.0413(10) -0.0023(8) -0.0078(7) -0.0035(7)
C23 0.0349(8) 0.0283(9) 0.0301(9) 0.0009(7) -0.0024(6) -0.0050(7)
C24 0.0316(8) 0.0273(9) 0.0297(8) 0.0002(7) -0.0009(6) -0.0035(7)
C25 0.0363(8) 0.0385(10) 0.0321(9) -0.0052(8) -0.0048(7) -0.0009(7)
C26 0.0340(8) 0.0412(11) 0.0379(10) -0.0044(8) -0.0037(7) 0.0042(7)
C27 0.0400(9) 0.0318(10) 0.0331(9) -0.0012(7) -0.0009(7) -0.0006(7)
C28 0.0395(8) 0.0301(9) 0.0290(9) -0.0002(7) -0.0015(6) -0.0052(7)
C29 0.0471(10) 0.0358(10) 0.0352(9) -0.0049(8) -0.0016(7) -0.0085(8)
C30 0.0514(10) 0.0554(13) 0.0412(11) -0.0114(9) -0.0102(8) -0.0133(9)
C31 0.0394(9) 0.0536(13) 0.0468(11) -0.0050(9) -0.0137(8) -0.0054(8)
C32 0.0664(12) 0.0430(12) 0.0432(11) -0.0153(9) -0.0032(9) -0.0096(9)
C33 0.0616(12) 0.0437(12) 0.0544(12) -0.0188(10) 0.0005(9) 0.0044(9)
C34 0.0484(10) 0.0416(11) 0.0499(11) -0.0095(9) -0.0024(8) 0.0060(8)
C35 0.0414(9) 0.0290(9) 0.0346(9) -0.0059(7) -0.0033(7) -0.0042(7)
C36 0.0490(10) 0.0382(11) 0.0499(11) -0.0027(9) 0.0058(8) 0.0013(8)
C37 0.0518(11) 0.0551(14) 0.0530(12) -0.0085(11) 0.0104(9) -0.0002(9)
C38 0.0606(12) 0.0611(15) 0.0400(11) -0.0025(10) 0.0080(9) -0.0110(10)
C39 0.0631(11) 0.0481(12) 0.0382(10) 0.0032(9) -0.0046(8) -0.0070(9)
C40 0.0482(9) 0.0324(10) 0.0328(9) -0.0048(8) -0.0052(7) -0.0070(8)
C41 0.0552(10) 0.0327(10) 0.0297(9) 0.0030(8) -0.0068(7) 0.0010(8)
C42 0.0592(11) 0.0451(12) 0.0497(12) -0.0089(9) -0.0184(9) 0.0045(9)
C43 0.0559(11) 0.0605(15) 0.0594(13) -0.0059(11) -0.0184(9) 0.0070(10)
C44 0.0652(13) 0.0522(14) 0.0521(13) 0.0016(10) -0.0069(9) 0.0170(10)
C45 0.0781(14) 0.0347(12) 0.0571(13) -0.0028(10) 0.0032(10) 0.0045(10)
C46 0.0615(11) 0.0375(12) 0.0516(12) -0.0015(9) -0.0002(9) -0.0056(9)
C47 0.0445(9) 0.0339(10) 0.0302(9) -0.0021(7) -0.0002(7) -0.0090(7)
C48 0.0582(11) 0.0443(12) 0.0428(11) -0.0028(9) -0.0110(8) -0.0097(9)
C49 0.0646(12) 0.0664(16) 0.0444(12) -0.0037(11) -0.0126(9) -0.0196(11)
C50 0.0778(14) 0.0683(16) 0.0478(12) -0.0203(11) -0.0036(10) -0.0298(12)
C51 0.0751(13) 0.0436(12) 0.0553(13) -0.0196(10) 0.0065(10) -0.0181(10)
C52 0.0545(10) 0.0342(11) 0.0385(10) -0.0071(8) 0.0067(8) -0.0099(8)
C53 0.0622(11) 0.0278(10) 0.0425(11) -0.0089(8) 0.0064(8) 0.0013(8)
C54 0.0587(12) 0.0381(11) 0.0529(12) -0.0006(9) 0.0106(9) 0.0105(9)
C55 0.0597(12) 0.0564(15) 0.0680(15) -0.0020(12) 0.0074(10) 0.0215(10)
C56 0.0847(16) 0.0606(16) 0.0651(15) 0.0009(13) 0.0018(12) 0.0316(13)
C57 0.1078(19) 0.0474(15) 0.0592(15) 0.0138(11) 0.0049(13) 0.0144(13)
C58 0.0805(14) 0.0413(13) 0.0604(14) -0.0005(11) 0.0078(11) -0.0050(11)

loop_
_atom_type_symbol
_atom_type_description
_atom_type_scat_dispersion_real
_atom_type_scat_dispersion_imag
_atom_type_scat_source
C C 0.0033 0.0016 'International Tables Vol C Tables 4.2.6.8 and 6.1.1.4'
H H 0.0000 0.0000 'International Tables Vol C Tables 4.2.6.8 and 6.1.1.4'

loop_
_geom_angle_atom_site_label_1
_geom_angle_atom_site_label_2
_geom_angle_atom_site_label_3
_geom_angle
_geom_angle_site_symmetry_1
_geom_angle_site_symmetry_3
C2 C1 C6 118.80(15) . .
C2 C1 C7 122.57(15) . .
C7 C1 C6 118.63(15) . .
C1 C2 H2 119.3 . .
C3 C2 C1 121.38(16) . .
C3 C2 H2 119.3 . .
C2 C3 H3 119.9 . .
C2 C3 C4 120.23(18) . .
C4 C3 H3 119.9 . .
C3 C4 H4 119.5 . .
C3 C4 C5 121.04(17) . .
C5 C4 H4 119.5 . .
C4 C5 C6 119.25(15) . .
C4 C5 C13 123.20(15) . .
C6 C5 C13 117.54(15) . .
C1 C6 C10 120.19(14) . .
C5 C6 C1 119.28(15) . .
C5 C6 C10 120.52(14) . .
C1 C7 H7 119.3 . .
C8 C7 C1 121.34(15) . .
C8 C7 H7 119.3 . .
C7 C8 H8 119.2 . .
C7 C8 C9 121.70(15) . .
C9 C8 H8 119.2 . .
C10 C9 C8 119.07(15) . .
C16 C9 C8 122.51(14) . .
C16 C9 C10 118.42(14) . .
C6 C10 C11 120.79(13) . .
C9 C10 C6 119.05(13) . .
C9 C10 C11 120.15(14) . .
C10 C11 C12 116.19(14) . .
C14 C11 C10 119.44(13) . .
C14 C11 C12 124.37(13) . .
C11 C12 H12 118.7 . .
C13 C12 C11 122.52(14) . .
C13 C12 H12 118.7 . .
C5 C13 H13 118.8 . .
C12 C13 C5 122.36(15) . .
C12 C13 H13 118.8 . .
C11 C14 C17 123.21(13) . .
C15 C14 C11 118.42(14) . .
C15 C14 C17 118.37(14) . .
C14 C15 H15 118.8 . .
C16 C15 C14 122.36(16) . .
C16 C15 H15 118.8 . .
C9 C16 H16 119.4 . .
C15 C16 C9 121.17(14) . .
C15 C16 H16 119.4 . .
C14 C17 H17 107.1 . .
C14 C17 C18 110.32(12) . .
C18 C17 H17 107.1 . .
C47 C17 C14 111.03(12) . .
C47 C17 H17 107.1 . .
C47 C17 C18 113.79(13) . .
C17 C18 H18 107.1 . .
C19 C18 C17 110.47(13) . .
C19 C18 H18 107.1 . .
C19 C18 C35 110.08(12) . .
C35 C18 C17 114.64(13) . .
C35 C18 H18 107.1 . .
C20 C19 C18 118.65(13) . .
C20 C19 C24 118.33(14) . .
C24 C19 C18 123.02(13) . .
C19 C20 H20 118.8 . .
C21 C20 C19 122.48(15) . .
C21 C20 H20 118.8 . .
C20 C21 H21 119.5 . .
C20 C21 C22 120.98(15) . .
C22 C21 H21 119.5 . .
C21 C22 C23 118.35(14) . .
C21 C22 C31 122.49(14) . .
C23 C22 C31 119.16(15) . .
C22 C23 C24 120.51(14) . .
C22 C23 C28 118.93(13) . .
C28 C23 C24 120.55(13) . .
C19 C24 C23 119.25(13) . .
C19 C24 C25 123.96(13) . .
C23 C24 C25 116.79(13) . .
C24 C25 H25 118.8 . .
C26 C25 C24 122.44(14) . .
C26 C25 H25 118.8 . .
C25 C26 H26 119.0 . .
C25 C26 C27 122.07(14) . .
C27 C26 H26 119.0 . .
C28 C27 C26 117.68(14) . .
C34 C27 C26 123.14(15) . .
C34 C27 C28 119.17(15) . .
C27 C28 C23 120.42(14) . .
C27 C28 C29 119.02(14) . .
C29 C28 C23 120.57(14) . .
C28 C29 C30 118.48(15) . .
C32 C29 C28 119.13(15) . .
C32 C29 C30 122.38(15) . .
C29 C30 H30 119.4 . .
C31 C30 C29 121.16(15) . .
C31 C30 H30 119.4 . .
C22 C31 H31 119.2 . .
C30 C31 C22 121.62(15) . .
C30 C31 H31 119.2 . .
C29 C32 H32 119.4 . .
C33 C32 C29 121.24(16) . .
C33 C32 H32 119.4 . .
C32 C33 H33 119.8 . .
C32 C33 C34 120.40(17) . .
C34 C33 H33 119.8 . .
C27 C34 H34 119.5 . .
C33 C34 C27 121.01(16) . .
C33 C34 H34 119.5 . .
C36 C35 C18 121.50(15) . .
C36 C35 C40 117.55(15) . .
C40 C35 C18 120.88(14) . .
C35 C36 H36 118.9 . .
C37 C36 C35 122.12(18) . .
C37 C36 H36 118.9 . .
C36 C37 H37 120.1 . .
C38 C37 C36 119.89(17) . .
C38 C37 H37 120.1 . .
C37 C38 H38 120.3 . .
C37 C38 C39 119.47(17) . .
C39 C38 H38 120.3 . .
C38 C39 H39 119.2 . .
C38 C39 C40 121.62(19) . .
C40 C39 H39 119.2 . .
C35 C40 C41 123.58(14) . .
C39 C40 C35 119.30(16) . .
C39 C40 C41 117.13(16) . .
C42 C41 C40 121.09(16) . .
C46 C41 C40 120.94(15) . .
C46 C41 C42 117.92(16) . .
C41 C42 H42 119.5 . .
C43 C42 C41 121.05(18) . .
C43 C42 H42 119.5 . .
C42 C43 H43 119.9 . .
C44 C43 C42 120.18(19) . .
C44 C43 H43 119.9 . .
C43 C44 H44 120.2 . .
C45 C44 C43 119.63(18) . .
C45 C44 H44 120.2 . .
C44 C45 H45 119.7 . .
C44 C45 C46 120.50(19) . .
C46 C45 H45 119.7 . .
C41 C46 H46 119.7 . .
C45 C46 C41 120.68(18) . .
C45 C46 H46 119.7 . .
C48 C47 C17 120.90(15) . .
C48 C47 C52 117.98(15) . .
C52 C47 C17 121.08(15) . .
C47 C48 H48 119.0 . .
C49 C48 C47 122.03(19) . .
C49 C48 H48 119.0 . .
C48 C49 H49 119.9 . .
C50 C49 C48 120.10(19) . .
C50 C49 H49 119.9 . .
C49 C50 H50 120.4 . .
C49 C50 C51 119.26(18) . .
C51 C50 H50 120.4 . .
C50 C51 H51 119.0 . .
C50 C51 C52 121.9(2) . .
C52 C51 H51 119.0 . .
C47 C52 C53 122.98(15) . .
C51 C52 C47 118.71(18) . .
C51 C52 C53 118.30(17) . .
C54 C53 C52 121.94(17) . .
C54 C53 C58 117.48(19) . .
C58 C53 C52 120.57(17) . .
C53 C54 H54 119.2 . .
C55 C54 C53 121.6(2) . .
C55 C54 H54 119.2 . .
C54 C55 H55 120.0 . .
C56 C55 C54 120.0(2) . .
C56 C55 H55 120.0 . .
C55 C56 H56 120.1 . .
C55 C56 C57 119.8(2) . .
C57 C56 H56 120.1 . .
C56 C57 H57 119.8 . .
C56 C57 C58 120.4(2) . .
C58 C57 H57 119.8 . .
C53 C58 H58 119.7 . .
C57 C58 C53 120.6(2) . .
C57 C58 H58 119.7 . .

loop_
_geom_bond_atom_site_label_1
_geom_bond_atom_site_label_2
_geom_bond_distance
_geom_bond_site_symmetry_2
C1 C2 1.393(2) .
C1 C6 1.425(2) .
C1 C7 1.424(2) .
C2 H2 0.9300 .
C2 C3 1.372(3) .
C3 H3 0.9300 .
C3 C4 1.379(3) .
C4 H4 0.9300 .
C4 C5 1.392(2) .
C5 C6 1.414(2) .
C5 C13 1.424(2) .
C6 C10 1.425(2) .
C7 H7 0.9300 .
C7 C8 1.336(2) .
C8 H8 0.9300 .
C8 C9 1.432(2) .
C9 C10 1.416(2) .
C9 C16 1.386(2) .
C10 C11 1.434(2) .
C11 C12 1.438(2) .
C11 C14 1.407(2) .
C12 H12 0.9300 .
C12 C13 1.342(2) .
C13 H13 0.9300 .
C14 C15 1.389(2) .
C14 C17 1.533(2) .
C15 H15 0.9300 .
C15 C16 1.376(2) .
C16 H16 0.9300 .
C17 H17 0.9800 .
C17 C18 1.553(2) .
C17 C47 1.532(2) .
C18 H18 0.9800 .
C18 C19 1.532(2) .
C18 C35 1.533(2) .
C19 C20 1.389(2) .
C19 C24 1.413(2) .
C20 H20 0.9300 .
C20 C21 1.374(2) .
C21 H21 0.9300 .
C21 C22 1.391(2) .
C22 C23 1.413(2) .
C22 C31 1.432(2) .
C23 C24 1.429(2) .
C23 C28 1.427(2) .
C24 C25 1.437(2) .
C25 H25 0.9300 .
C25 C26 1.341(2) .
C26 H26 0.9300 .
C26 C27 1.430(2) .
C27 C28 1.417(2) .
C27 C34 1.397(2) .
C28 C29 1.421(2) .
C29 C30 1.426(2) .
C29 C32 1.391(2) .
C30 H30 0.9300 .
C30 C31 1.344(2) .
C31 H31 0.9300 .
C32 H32 0.9300 .
C32 C33 1.372(3) .
C33 H33 0.9300 .
C33 C34 1.372(3) .
C34 H34 0.9300 .
C35 C36 1.390(2) .
C35 C40 1.401(2) .
C36 H36 0.9300 .
C36 C37 1.382(2) .
C37 H37 0.9300 .
C37 C38 1.361(3) .
C38 H38 0.9300 .
C38 C39 1.373(3) .
C39 H39 0.9300 .
C39 C40 1.394(2) .
C40 C41 1.493(2) .
C41 C42 1.391(2) .
C41 C46 1.382(2) .
C42 H42 0.9300 .
C42 C43 1.374(3) .
C43 H43 0.9300 .
C43 C44 1.372(3) .
C44 H44 0.9300 .
C44 C45 1.368(3) .
C45 H45 0.9300 .
C45 C46 1.382(3) .
C46 H46 0.9300 .
C47 C48 1.391(2) .
C47 C52 1.402(2) .
C48 H48 0.9300 .
C48 C49 1.379(2) .
C49 H49 0.9300 .
C49 C50 1.364(3) .
C50 H50 0.9300 .
C50 C51 1.375(3) .
C51 H51 0.9300 .
C51 C52 1.401(2) .
C52 C53 1.488(3) .
C53 C54 1.386(2) .
C53 C58 1.391(3) .
C54 H54 0.9300 .
C54 C55 1.374(3) .
C55 H55 0.9300 .
C55 C56 1.366(3) .
C56 H56 0.9300 .
C56 C57 1.370(3) .
C57 H57 0.9300 .
C57 C58 1.380(3) .
C58 H58 0.9300 .

loop_
_geom_torsion_atom_site_label_1
_geom_torsion_atom_site_label_2
_geom_torsion_atom_site_label_3
_geom_torsion_atom_site_label_4
_geom_torsion
_geom_torsion_site_symmetry_1
_geom_torsion_site_symmetry_2
_geom_torsion_site_symmetry_3
_geom_torsion_site_symmetry_4
C1 C2 C3 C4 -1.1(3) . . . .
C1 C6 C10 C9 1.4(2) . . . .
C1 C6 C10 C11 -177.70(14) . . . .
C1 C7 C8 C9 0.9(3) . . . .
C2 C1 C6 C5 -0.5(2) . . . .
C2 C1 C6 C10 179.78(15) . . . .
C2 C1 C7 C8 179.07(17) . . . .
C2 C3 C4 C5 -0.4(3) . . . .
C3 C4 C5 C6 1.3(3) . . . .
C3 C4 C5 C13 -177.60(17) . . . .
C4 C5 C6 C1 -0.9(2) . . . .
C4 C5 C6 C10 178.83(15) . . . .
C4 C5 C13 C12 178.69(17) . . . .
C5 C6 C10 C9 -178.27(14) . . . .
C5 C6 C10 C11 2.6(2) . . . .
C6 C1 C2 C3 1.5(3) . . . .
C6 C1 C7 C8 -0.8(3) . . . .
C6 C5 C13 C12 -0.2(2) . . . .
C6 C10 C11 C12 -0.6(2) . . . .
C6 C10 C11 C14 -179.49(14) . . . .
C7 C1 C2 C3 -178.35(17) . . . .
C7 C1 C6 C5 179.35(15) . . . .
C7 C1 C6 C10 -0.3(2) . . . .
C7 C8 C9 C10 0.3(3) . . . .
C7 C8 C9 C16 -179.86(17) . . . .
C8 C9 C10 C6 -1.4(2) . . . .
C8 C9 C10 C11 177.74(14) . . . .
C8 C9 C16 C15 -178.82(16) . . . .
C9 C10 C11 C12 -179.72(14) . . . .
C9 C10 C11 C14 1.4(2) . . . .
C10 C9 C16 C15 1.1(2) . . . .
C10 C11 C12 C13 -1.8(2) . . . .
C10 C11 C14 C15 0.4(2) . . . .
C10 C11 C14 C17 -179.11(14) . . . .
C11 C12 C13 C5 2.3(3) . . . .
C11 C14 C15 C16 -1.6(2) . . . .
C11 C14 C17 C18 116.77(16) . . . .
C11 C14 C17 C47 -116.12(16) . . . .
C12 C11 C14 C15 -178.34(15) . . . .
C12 C11 C14 C17 2.1(2) . . . .
C13 C5 C6 C1 178.12(15) . . . .
C13 C5 C6 C10 -2.2(2) . . . .
C14 C11 C12 C13 176.97(16) . . . .
C14 C15 C16 C9 0.8(3) . . . .
C14 C17 C18 C19 -55.31(15) . . . .
C14 C17 C18 C35 179.63(12) . . . .
C14 C17 C47 C48 -88.73(18) . . . .
C14 C17 C47 C52 88.88(17) . . . .
C15 C14 C17 C18 -62.79(18) . . . .
C15 C14 C17 C47 64.32(19) . . . .
C16 C9 C10 C6 178.73(15) . . . .
C16 C9 C10 C11 -2.1(2) . . . .
C17 C14 C15 C16 178.00(15) . . . .
C17 C18 C19 C20 -61.96(18) . . . .
C17 C18 C19 C24 118.67(16) . . . .
C17 C18 C35 C36 33.1(2) . . . .
C17 C18 C35 C40 -150.04(14) . . . .
C17 C47 C48 C49 178.17(15) . . . .
C17 C47 C52 C51 -178.54(15) . . . .
C17 C47 C52 C53 0.5(2) . . . .
C18 C17 C47 C48 36.5(2) . . . .
C18 C17 C47 C52 -145.94(14) . . . .
C18 C19 C20 C21 179.01(16) . . . .
C18 C19 C24 C23 178.11(14) . . . .
C18 C19 C24 C25 -1.2(2) . . . .
C18 C35 C36 C37 176.78(16) . . . .
C18 C35 C40 C39 -174.78(14) . . . .
C18 C35 C40 C41 5.7(2) . . . .
C19 C18 C35 C36 -92.17(18) . . . .
C19 C18 C35 C40 84.69(17) . . . .
C19 C20 C21 C22 2.3(3) . . . .
C19 C24 C25 C26 177.07(16) . . . .
C20 C19 C24 C23 -1.3(2) . . . .
C20 C19 C24 C25 179.43(15) . . . .
C20 C21 C22 C23 0.0(3) . . . .
C20 C21 C22 C31 -179.93(17) . . . .
C21 C22 C23 C24 -2.8(2) . . . .
C21 C22 C23 C28 178.44(15) . . . .
C21 C22 C31 C30 -177.59(18) . . . .
C22 C23 C24 C19 3.4(2) . . . .
C22 C23 C24 C25 -177.19(14) . . . .
C22 C23 C28 C27 179.21(14) . . . .
C22 C23 C28 C29 -0.9(2) . . . .
C23 C22 C31 C30 2.5(3) . . . .
C23 C24 C25 C26 -2.3(2) . . . .
C23 C28 C29 C30 2.6(2) . . . .
C23 C28 C29 C32 -178.11(15) . . . .
C24 C19 C20 C21 -1.6(3) . . . .
C24 C23 C28 C27 0.4(2) . . . .
C24 C23 C28 C29 -179.64(14) . . . .
C24 C25 C26 C27 0.9(3) . . . .
C25 C26 C27 C28 1.2(2) . . . .
C25 C26 C27 C34 -179.87(16) . . . .
C26 C27 C28 C23 -1.8(2) . . . .
C26 C27 C28 C29 178.25(15) . . . .
C26 C27 C34 C33 -179.73(17) . . . .
C27 C28 C29 C30 -177.46(15) . . . .
C27 C28 C29 C32 1.8(2) . . . .
C28 C23 C24 C19 -177.80(14) . . . .
C28 C23 C24 C25 1.6(2) . . . .
C28 C27 C34 C33 -0.8(3) . . . .
C28 C29 C30 C31 -1.8(3) . . . .
C28 C29 C32 C33 -1.4(3) . . . .
C29 C30 C31 C22 -0.7(3) . . . .
C29 C32 C33 C34 -0.1(3) . . . .
C30 C29 C32 C33 177.84(17) . . . .
C31 C22 C23 C24 177.11(15) . . . .
C31 C22 C23 C28 -1.7(2) . . . .
C32 C29 C30 C31 178.92(18) . . . .
C32 C33 C34 C27 1.3(3) . . . .
C34 C27 C28 C23 179.19(15) . . . .
C34 C27 C28 C29 -0.7(2) . . . .
C35 C18 C19 C20 65.65(19) . . . .
C35 C18 C19 C24 -113.71(16) . . . .
C35 C36 C37 C38 -1.6(3) . . . .
C35 C40 C41 C42 74.2(2) . . . .
C35 C40 C41 C46 -108.36(19) . . . .
C36 C35 C40 C39 2.2(2) . . . .
C36 C35 C40 C41 -177.28(15) . . . .
C36 C37 C38 C39 1.2(3) . . . .
C37 C38 C39 C40 0.8(3) . . . .
C38 C39 C40 C35 -2.6(3) . . . .
C38 C39 C40 C41 176.93(16) . . . .
C39 C40 C41 C42 -105.26(19) . . . .
C39 C40 C41 C46 72.2(2) . . . .
C40 C35 C36 C37 -0.2(3) . . . .
C40 C41 C42 C43 179.80(17) . . . .
C40 C41 C46 C45 -179.16(16) . . . .
C41 C42 C43 C44 -1.4(3) . . . .
C42 C41 C46 C45 -1.7(3) . . . .
C42 C43 C44 C45 -0.3(3) . . . .
C43 C44 C45 C46 0.9(3) . . . .
C44 C45 C46 C41 0.1(3) . . . .
C46 C41 C42 C43 2.3(3) . . . .
C47 C17 C18 C19 179.13(12) . . . .
C47 C17 C18 C35 54.07(17) . . . .
C47 C48 C49 C50 0.0(3) . . . .
C47 C52 C53 C54 77.4(2) . . . .
C47 C52 C53 C58 -104.3(2) . . . .
C48 C47 C52 C51 -0.9(2) . . . .
C48 C47 C52 C53 178.19(16) . . . .
C48 C49 C50 C51 -0.2(3) . . . .
C49 C50 C51 C52 -0.3(3) . . . .
C50 C51 C52 C47 0.8(3) . . . .
C50 C51 C52 C53 -178.33(17) . . . .
C51 C52 C53 C54 -103.5(2) . . . .
C51 C52 C53 C58 74.8(2) . . . .
C52 C47 C48 C49 0.5(3) . . . .
C52 C53 C54 C55 -178.77(17) . . . .
C52 C53 C58 C57 179.95(18) . . . .
C53 C54 C55 C56 -1.9(3) . . . .
C54 C53 C58 C57 -1.7(3) . . . .
C54 C55 C56 C57 -0.3(3) . . . .
C55 C56 C57 C58 1.5(3) . . . .
C56 C57 C58 C53 -0.5(3) . . . .
C58 C53 C54 C55 2.9(3) . . . .
